data_7130021
loop_
_publ_author_name
'Roy, Subhra Kanti'
'Purkait, Anisha'
'Shome, Rajib'
'Das, Saurav'
'Das, Debapratim'
'Ghosh, Siddhartha Sankar'
'Jana, Chandan K.'

_publ_section_title
;
 Proline selective labeling via on-site construction of naphthoxazole
 (NapOx)
;
_journal_name_full 'Chemical Communications'
_journal_paper_doi 10.1039/D2CC01268E
_journal_year 2022
_chemical_compound_source synthesis
_chemical_formula_sum 'C21 H20 N2 O'
_chemical_formula_weight 316.39
_chemical_name_systematic 2-(azepan-1-yl)phenanthro[9,10-d]oxazole
_space_group_IT_number 4
_space_group_name_Hall 'P 2yb'
_space_group_name_H-M_alt 'P 1 21 1'
_symmetry_cell_setting monoclinic
_symmetry_Int_Tables_number 4
_symmetry_space_group_name_H-M 'P 1 21 1'
_atom_sites_solution_hydrogens geom
_atom_sites_solution_primary direct
_atom_sites_solution_secondary difmap
_audit_creation_method SHELXL-97
_audit_update_record
;
2022-01-27 deposited with the CCDC.	2022-04-19 downloaded from the CCDC.
;
_cell_angle_alpha 90.00
_cell_angle_beta 107.748(6)
_cell_angle_gamma 90.00
_cell_formula_units_Z 2
_cell_length_a 11.6978(6)
_cell_length_b 5.1772(2)
_cell_length_c 14.0219(7)
_cell_measurement_reflns_used 3420
_cell_measurement_temperature 293(2)
_cell_measurement_theta_max 25.00
_cell_measurement_theta_min 3.04
_cell_volume 808.78(7)
_computing_cell_refinement 'CrysAlisPro 1.171.38.46 (Rigaku OD, 2015)'
_computing_data_collection 'CrysAlisPro 1.171.38.46 (Rigaku OD, 2015)'
_computing_data_reduction 'CrysAlisPro 1.171.38.46 (Rigaku OD, 2015)'
_computing_structure_refinement 'SHELXL-97 (Sheldrick, 1997)'
_computing_structure_solution 'SHELXS-97 (Sheldrick, 1990)'
_diffrn_ambient_temperature 293(2)
_diffrn_measured_fraction_theta_full 0.997
_diffrn_measured_fraction_theta_max 0.997
_diffrn_measurement_device_type 'SuperNova, Single source at offset, Eos'
_diffrn_radiation_monochromator graphite
_diffrn_radiation_probe x-ray
_diffrn_radiation_type MoK\a
_diffrn_radiation_wavelength 0.71073
_diffrn_reflns_av_R_equivalents 0.0115
_diffrn_reflns_av_sigmaI/netI 0.0280
_diffrn_reflns_limit_h_max 8
_diffrn_reflns_limit_h_min -13
_diffrn_reflns_limit_k_max 5
_diffrn_reflns_limit_k_min -6
_diffrn_reflns_limit_l_max 16
_diffrn_reflns_limit_l_min -13
_diffrn_reflns_number 2991
_diffrn_reflns_theta_full 25.00
_diffrn_reflns_theta_max 25.00
_diffrn_reflns_theta_min 3.04
_diffrn_source 'fine-focus sealed tube'
_exptl_absorpt_coefficient_mu 0.081
_exptl_absorpt_correction_T_max 0.976
_exptl_absorpt_correction_T_min 0.972
_exptl_absorpt_correction_type multi-scan
_exptl_crystal_colour yellow
_exptl_crystal_density_diffrn 1.299
_exptl_crystal_density_method 'not measured'
_exptl_crystal_description needle
_exptl_crystal_F_000 336
_exptl_crystal_recrystallization_method 'Re-crystallisation from solvent: ethyl acetate and hexane'
_exptl_crystal_size_max 0.35
_exptl_crystal_size_mid 0.32
_exptl_crystal_size_min 0.30
_refine_diff_density_max 0.206
_refine_diff_density_min -0.141
_refine_diff_density_rms 0.037
_refine_ls_abs_structure_details 'Flack H D (1983), Acta Cryst. A39, 876-881'
_refine_ls_abs_structure_Flack -4(3)
_refine_ls_extinction_coef 0.028(5)
_refine_ls_extinction_expression Fc^*^=kFc[1+0.001xFc^2^\l^3^/sin(2\q)]^-1/4^
_refine_ls_extinction_method SHELXL
_refine_ls_goodness_of_fit_ref 1.199
_refine_ls_hydrogen_treatment mixed
_refine_ls_matrix_type full
_refine_ls_number_parameters 218
_refine_ls_number_reflns 2239
_refine_ls_number_restraints 1
_refine_ls_restrained_S_all 1.198
_refine_ls_R_factor_all 0.0491
_refine_ls_R_factor_gt 0.0428
_refine_ls_shift/su_max 0.000
_refine_ls_shift/su_mean 0.000
_refine_ls_structure_factor_coef Fsqd
_refine_ls_weighting_details 'calc w=1/[\s^2^(Fo^2^)+(0.0512P)^2^+0.1319P] where P=(Fo^2^+2Fc^2^)/3'
_refine_ls_weighting_scheme calc
_refine_ls_wR_factor_gt 0.1148
_refine_ls_wR_factor_ref 0.1205
_reflns_number_gt 1986
_reflns_number_total 2239
_reflns_threshold_expression >2sigma(I)
_cod_data_source_file d2cc01268e2.cif
_cod_data_source_block exp_4018
_cod_original_sg_symbol_H-M 'P 21'
_cod_database_code 7130021

loop_
_symmetry_equiv_pos_as_xyz
'x, y, z'
'-x, y+1/2, -z'

loop_
_atom_site_label
_atom_site_type_symbol
_atom_site_fract_x
_atom_site_fract_y
_atom_site_fract_z
_atom_site_U_iso_or_equiv
_atom_site_adp_type
_atom_site_occupancy
_atom_site_symmetry_multiplicity
_atom_site_calc_flag
_atom_site_refinement_flags
_atom_site_disorder_assembly
_atom_site_disorder_group
N1 N 0.78518(18) 0.4174(4) 0.32534(16) 0.0361(5) Uani 1 1 d . . .
O1 O 0.60323(18) 0.4186(4) 0.20796(16) 0.0585(6) Uani 1 1 d . . .
N2 N 0.7479(2) 0.1244(5) 0.19081(18) 0.0498(6) Uani 1 1 d . . .
C1 C 0.7139(3) 0.3149(6) 0.2412(2) 0.0490(8) Uani 1 1 d . . .
C3 C 0.7149(2) 0.6044(5) 0.3503(2) 0.0424(7) Uani 1 1 d . . .
C16 C 0.6052(2) 0.6083(6) 0.2796(2) 0.0413(6) Uani 1 1 d . . .
C15 C 0.5131(2) 0.7830(6) 0.2818(2) 0.0440(7) Uani 1 1 d . . .
C9 C 0.6601(2) 0.9641(6) 0.4378(2) 0.0427(7) Uani 1 1 d . . .
C4 C 0.7480(2) 0.7821(6) 0.4323(2) 0.0433(7) Uani 1 1 d . . .
C10 C 0.5411(2) 0.9637(6) 0.3620(2) 0.0435(7) Uani 1 1 d . . .
C8 C 0.6921(3) 1.1413(6) 0.5175(2) 0.0544(8) Uani 1 1 d . . .
H8 H 0.6357 1.2612 0.5238 0.065 Uiso 1 1 calc R . .
C5 C 0.8629(3) 0.7832(7) 0.5041(2) 0.0510(8) Uani 1 1 d . . .
H5 H 0.9199 0.6616 0.5004 0.061 Uiso 1 1 calc R . .
C14 C 0.4000(3) 0.7842(7) 0.2100(2) 0.0550(8) Uani 1 1 d . . .
H14 H 0.3824 0.6634 0.1585 0.066 Uiso 1 1 calc R . .
C11 C 0.4499(3) 1.1418(6) 0.3638(2) 0.0543(8) Uani 1 1 d . . .
H11 H 0.4644 1.2618 0.4155 0.065 Uiso 1 1 calc R . .
C24 C 0.6625(3) 0.0313(7) 0.0977(2) 0.0570(8) Uani 1 1 d . . .
H24A H 0.6254 0.1789 0.0576 0.068 Uiso 1 1 calc R . .
H24B H 0.5997 -0.0650 0.1138 0.068 Uiso 1 1 calc R . .
C19 C 0.8657(3) 0.0061(7) 0.2347(2) 0.0537(8) Uani 1 1 d . . .
H19A H 0.8570 -0.1803 0.2302 0.064 Uiso 1 1 calc R . .
H19B H 0.8950 0.0514 0.3051 0.064 Uiso 1 1 calc R . .
C20 C 0.9574(3) 0.0875(7) 0.1848(2) 0.0597(9) Uani 1 1 d . . .
H20A H 1.0371 0.0534 0.2299 0.072 Uiso 1 1 calc R . .
H20B H 0.9506 0.2722 0.1727 0.072 Uiso 1 1 calc R . .
C12 C 0.3405(3) 1.1409(7) 0.2909(3) 0.0647(10) Uani 1 1 d . . .
H12 H 0.2830 1.2632 0.2929 0.078 Uiso 1 1 calc R . .
C7 C 0.8036(3) 1.1420(7) 0.5857(2) 0.0631(9) Uani 1 1 d . . .
H7 H 0.8224 1.2630 0.6372 0.076 Uiso 1 1 calc R . .
C6 C 0.8902(3) 0.9627(8) 0.5790(2) 0.0616(9) Uani 1 1 d . . .
H6 H 0.9663 0.9656 0.6255 0.074 Uiso 1 1 calc R . .
C23 C 0.7181(3) -0.1394(6) 0.0358(3) 0.0625(9) Uani 1 1 d . . .
H23A H 0.6562 -0.1877 -0.0252 0.075 Uiso 1 1 calc R . .
H23B H 0.7468 -0.2966 0.0731 0.075 Uiso 1 1 calc R . .
C13 C 0.3147(3) 0.9609(8) 0.2146(3) 0.0656(9) Uani 1 1 d . . .
H13 H 0.2396 0.9596 0.1666 0.079 Uiso 1 1 calc R . .
C21 C 0.9432(3) -0.0516(9) 0.0853(2) 0.0684(10) Uani 1 1 d . . .
H21A H 1.0049 0.0103 0.0578 0.082 Uiso 1 1 calc R . .
H21B H 0.9567 -0.2348 0.0986 0.082 Uiso 1 1 calc R . .
C22 C 0.8221(3) -0.0159(9) 0.0075(2) 0.0699(10) Uani 1 1 d . . .
H22A H 0.8250 -0.0897 -0.0553 0.084 Uiso 1 1 calc R . .
H22B H 0.8064 0.1675 -0.0031 0.084 Uiso 1 1 calc R . .

loop_
_atom_site_aniso_label
_atom_site_aniso_U_11
_atom_site_aniso_U_22
_atom_site_aniso_U_33
_atom_site_aniso_U_23
_atom_site_aniso_U_13
_atom_site_aniso_U_12
N1 0.0390(11) 0.0333(11) 0.0403(11) -0.0005(11) 0.0185(9) 0.0051(11)
O1 0.0620(13) 0.0552(13) 0.0655(13) -0.0054(13) 0.0302(11) -0.0004(13)
N2 0.0506(14) 0.0502(14) 0.0523(14) -0.0069(14) 0.0212(11) 0.0073(13)
C1 0.0562(18) 0.0413(16) 0.0624(19) 0.0077(16) 0.0371(16) 0.0043(15)
C3 0.0437(15) 0.0405(16) 0.0480(15) 0.0034(15) 0.0217(13) 0.0001(14)
C16 0.0468(16) 0.0365(14) 0.0471(15) -0.0037(14) 0.0240(13) -0.0014(14)
C15 0.0457(15) 0.0413(15) 0.0504(16) 0.0067(15) 0.0226(13) 0.0008(14)
C9 0.0515(15) 0.0380(16) 0.0458(15) 0.0018(15) 0.0256(13) -0.0024(14)
C4 0.0472(15) 0.0426(16) 0.0453(16) 0.0019(14) 0.0218(13) -0.0043(14)
C10 0.0474(15) 0.0377(16) 0.0550(16) 0.0097(15) 0.0301(13) 0.0009(15)
C8 0.067(2) 0.0449(17) 0.0609(19) -0.0070(17) 0.0340(16) -0.0050(17)
C5 0.0488(17) 0.056(2) 0.0504(17) 0.0004(17) 0.0180(14) -0.0018(16)
C14 0.0463(17) 0.059(2) 0.0605(19) -0.0030(18) 0.0173(15) 0.0063(16)
C11 0.0588(19) 0.0445(17) 0.069(2) 0.0051(18) 0.0342(16) 0.0048(16)
C24 0.0607(18) 0.060(2) 0.0538(18) -0.0036(17) 0.0233(15) -0.0044(17)
C19 0.0635(19) 0.0518(18) 0.0511(17) 0.0074(16) 0.0252(15) 0.0155(17)
C20 0.0485(17) 0.067(2) 0.063(2) 0.0117(19) 0.0165(15) 0.0123(17)
C12 0.055(2) 0.059(2) 0.090(3) 0.010(2) 0.0372(19) 0.0176(18)
C7 0.075(2) 0.062(2) 0.0554(19) -0.0095(19) 0.0244(17) -0.020(2)
C6 0.0555(18) 0.074(2) 0.0534(18) 0.000(2) 0.0139(15) -0.015(2)
C23 0.072(2) 0.054(2) 0.067(2) -0.0137(17) 0.0293(18) -0.0036(17)
C13 0.0482(18) 0.075(2) 0.074(2) 0.005(2) 0.0181(16) 0.010(2)
C21 0.066(2) 0.086(3) 0.064(2) 0.009(2) 0.0373(17) 0.012(2)
C22 0.071(2) 0.094(3) 0.0536(18) -0.003(2) 0.0315(16) -0.002(2)

loop_
_atom_type_symbol
_atom_type_description
_atom_type_scat_dispersion_real
_atom_type_scat_dispersion_imag
_atom_type_scat_source
C C 0.0033 0.0016 'International Tables Vol C Tables 4.2.6.8 and 6.1.1.4'
H H 0.0000 0.0000 'International Tables Vol C Tables 4.2.6.8 and 6.1.1.4'
N N 0.0061 0.0033 'International Tables Vol C Tables 4.2.6.8 and 6.1.1.4'
O O 0.0106 0.0060 'International Tables Vol C Tables 4.2.6.8 and 6.1.1.4'

loop_
_geom_angle_atom_site_label_1
_geom_angle_atom_site_label_2
_geom_angle_atom_site_label_3
_geom_angle
_geom_angle_site_symmetry_1
_geom_angle_site_symmetry_3
_geom_angle_publ_flag
C1 N1 C3 104.1(2) . . ?
C1 O1 C16 103.2(2) . . ?
C1 N2 C19 118.6(3) . . ?
C1 N2 C24 118.8(3) . . ?
C19 N2 C24 122.5(3) . . ?
N1 C1 N2 123.7(3) . . ?
N1 C1 O1 115.1(3) . . ?
N2 C1 O1 121.3(3) . . ?
C16 C3 N1 109.1(2) . . ?
C16 C3 C4 122.7(3) . . ?
N1 C3 C4 128.1(2) . . ?
C3 C16 O1 108.5(2) . . ?
C3 C16 C15 123.3(3) . . ?
O1 C16 C15 128.2(3) . . ?
C14 C15 C16 123.2(3) . . ?
C14 C15 C10 120.4(3) . . ?
C16 C15 C10 116.4(2) . . ?
C8 C9 C4 117.2(3) . . ?
C8 C9 C10 122.6(3) . . ?
C4 C9 C10 120.2(2) . . ?
C5 C4 C9 120.5(3) . . ?
C5 C4 C3 122.8(3) . . ?
C9 C4 C3 116.7(3) . . ?
C11 C10 C15 116.7(3) . . ?
C11 C10 C9 122.6(3) . . ?
C15 C10 C9 120.8(2) . . ?
C7 C8 C9 121.7(3) . . ?
C7 C8 H8 119.1 . . ?
C9 C8 H8 119.1 . . ?
C6 C5 C4 120.0(3) . . ?
C6 C5 H5 120.0 . . ?
C4 C5 H5 120.0 . . ?
C13 C14 C15 120.8(3) . . ?
C13 C14 H14 119.6 . . ?
C15 C14 H14 119.6 . . ?
C12 C11 C10 121.4(3) . . ?
C12 C11 H11 119.3 . . ?
C10 C11 H11 119.3 . . ?
N2 C24 C23 114.1(3) . . ?
N2 C24 H24A 108.7 . . ?
C23 C24 H24A 108.7 . . ?
N2 C24 H24B 108.7 . . ?
C23 C24 H24B 108.7 . . ?
H24A C24 H24B 107.6 . . ?
N2 C19 C20 113.6(3) . . ?
N2 C19 H19A 108.8 . . ?
C20 C19 H19A 108.8 . . ?
N2 C19 H19B 108.8 . . ?
C20 C19 H19B 108.8 . . ?
H19A C19 H19B 107.7 . . ?
C19 C20 C21 113.3(3) . . ?
C19 C20 H20A 108.9 . . ?
C21 C20 H20A 108.9 . . ?
C19 C20 H20B 108.9 . . ?
C21 C20 H20B 108.9 . . ?
H20A C20 H20B 107.7 . . ?
C11 C12 C13 120.9(3) . . ?
C11 C12 H12 119.6 . . ?
C13 C12 H12 119.6 . . ?
C8 C7 C6 120.6(3) . . ?
C8 C7 H7 119.7 . . ?
C6 C7 H7 119.7 . . ?
C5 C6 C7 119.9(3) . . ?
C5 C6 H6 120.0 . . ?
C7 C6 H6 120.0 . . ?
C24 C23 C22 114.7(3) . . ?
C24 C23 H23A 108.6 . . ?
C22 C23 H23A 108.6 . . ?
C24 C23 H23B 108.6 . . ?
C22 C23 H23B 108.6 . . ?
H23A C23 H23B 107.6 . . ?
C14 C13 C12 119.8(3) . . ?
C14 C13 H13 120.1 . . ?
C12 C13 H13 120.1 . . ?
C22 C21 C20 114.6(3) . . ?
C22 C21 H21A 108.6 . . ?
C20 C21 H21A 108.6 . . ?
C22 C21 H21B 108.6 . . ?
C20 C21 H21B 108.6 . . ?
H21A C21 H21B 107.6 . . ?
C21 C22 C23 114.0(3) . . ?
C21 C22 H22A 108.8 . . ?
C23 C22 H22A 108.8 . . ?
C21 C22 H22B 108.8 . . ?
C23 C22 H22B 108.8 . . ?
H22A C22 H22B 107.7 . . ?

loop_
_geom_bond_atom_site_label_1
_geom_bond_atom_site_label_2
_geom_bond_distance
_geom_bond_site_symmetry_2
_geom_bond_publ_flag
N1 C1 1.330(4) . ?
N1 C3 1.382(3) . ?
O1 C1 1.347(4) . ?
O1 C16 1.400(3) . ?
N2 C1 1.342(4) . ?
N2 C19 1.461(4) . ?
N2 C24 1.463(4) . ?
C3 C16 1.362(4) . ?
C3 C4 1.430(4) . ?
C16 C15 1.414(4) . ?
C15 C14 1.397(4) . ?
C15 C10 1.423(4) . ?
C9 C8 1.406(4) . ?
C9 C4 1.415(4) . ?
C9 C10 1.471(4) . ?
C4 C5 1.412(4) . ?
C10 C11 1.416(4) . ?
C8 C7 1.362(4) . ?
C8 H8 0.9300 . ?
C5 C6 1.365(5) . ?
C5 H5 0.9300 . ?
C14 C13 1.370(5) . ?
C14 H14 0.9300 . ?
C11 C12 1.373(4) . ?
C11 H11 0.9300 . ?
C24 C23 1.517(4) . ?
C24 H24A 0.9700 . ?
C24 H24B 0.9700 . ?
C19 C20 1.509(4) . ?
C19 H19A 0.9700 . ?
C19 H19B 0.9700 . ?
C20 C21 1.533(5) . ?
C20 H20A 0.9700 . ?
C20 H20B 0.9700 . ?
C12 C13 1.381(5) . ?
C12 H12 0.9300 . ?
C7 C6 1.398(5) . ?
C7 H7 0.9300 . ?
C6 H6 0.9300 . ?
C23 C22 1.529(5) . ?
C23 H23A 0.9700 . ?
C23 H23B 0.9700 . ?
C13 H13 0.9300 . ?
C21 C22 1.513(4) . ?
C21 H21A 0.9700 . ?
C21 H21B 0.9700 . ?
C22 H22A 0.9700 . ?
C22 H22B 0.9700 . ?
